data_2005488
loop_
_publ_author_name
'Ferguson, G.'
'Glidewell, C.'
'Royles, B. J. L.'
'Smith, D. M.'

_publ_section_title
;
 1,1'-Ferrocenediylbis(2-phenylethanedione): a Three-Dimensional
 Network Generated by Short C---H&#x00B7;&#x00B7;&#x00B7;O Hydrogen
 Bonds
;
_journal_issue 10
_journal_name_full 'Acta Crystallographica Section C'
_journal_page_first 2465
_journal_page_last 2468
_journal_paper_doi 10.1107/S0108270196009699
_journal_volume 52
_journal_year 1996
_chemical_formula_iupac '[Fe (C13 H9 O2)2] '
_chemical_formula_moiety 'C26 H18 Fe O4 '
_chemical_formula_sum 'C26 H18 Fe O4'
_chemical_formula_weight 450.25
_chemical_name_systematic
;
Ferrocene-1,1'-diylbis(2-phenylethanedione)
;
_space_group_IT_number 152
_symmetry_cell_setting trigonal
_symmetry_space_group_name_Hall 'P 31 2"'
_symmetry_space_group_name_H-M 'P 31 2 1'
_cell_angle_alpha 90.00
_cell_angle_beta 90.00
_cell_angle_gamma 120.00
_cell_formula_units_Z 3
_cell_length_a 8.1765(10)
_cell_length_b 8.1765
_cell_length_c 26.340(2)
_cell_measurement_reflns_used 25
_cell_measurement_temperature 294(1)
_cell_measurement_theta_max 14.65
_cell_measurement_theta_min 9.75
_cell_volume 1525.0(2)
_computing_cell_refinement 'SET4 and CELDIM (Enraf-Nonius, 1992)'
_computing_data_collection 'CAD-4 Software (Enraf-Nonius, 1992)'
_computing_data_reduction 'DATRD2 in NRCVAX94 (Gabe, Le Page, Charland, Lee & White, 1989)'
_computing_molecular_graphics 'NRCVAX94, PLATON (Spek, 1995a) and PLUTON (Spek, 1995b)'
_computing_publication_material 'NRCVAX94, SHELXL93  and WordPerfect macro PREPCIF'
_computing_structure_refinement 'NRCVAX94 and SHELXL93 (Sheldrick, 1993)'
_computing_structure_solution NRCVAX94
_diffrn_ambient_temperature 294.0(10)
_diffrn_measurement_device 'Enraf-Nonius CAD-4'
_diffrn_measurement_method \q/2\q
_diffrn_radiation_monochromator graphite
_diffrn_radiation_source 'X-ray tube'
_diffrn_radiation_type 'Molybdenum K\a'
_diffrn_radiation_wavelength 0.7107
_diffrn_reflns_av_R_equivalents 0.025
_diffrn_reflns_av_sigmaI/netI 0.0510
_diffrn_reflns_limit_h_max 8
_diffrn_reflns_limit_h_min -7
_diffrn_reflns_limit_k_max 8
_diffrn_reflns_limit_k_min -7
_diffrn_reflns_limit_l_max 31
_diffrn_reflns_limit_l_min -30
_diffrn_reflns_number 2949
_diffrn_reflns_theta_max 25.00
_diffrn_reflns_theta_min 2.31
_diffrn_standards_decay_% 2.2
_diffrn_standards_interval_time 120
_diffrn_standards_number 2
_exptl_absorpt_coefficient_mu 0.773
_exptl_absorpt_correction_T_max 0.825
_exptl_absorpt_correction_T_min 0.763
_exptl_absorpt_correction_type 'numerical, by Gaussian integration from crystal shape'
_exptl_crystal_colour red
_exptl_crystal_density_diffrn 1.471
_exptl_crystal_density_meas ?
_exptl_crystal_description 'hexagonal plate'
_exptl_crystal_F_000 696
_exptl_crystal_size_max 0.46
_exptl_crystal_size_mid 0.40
_exptl_crystal_size_min 0.26
_refine_diff_density_max 0.258
_refine_diff_density_min -0.187
_refine_ls_abs_structure_details 'Flack  (1983) parameter = -0.02(4)'
_refine_ls_abs_structure_Flack -0.02(4)
_refine_ls_extinction_method none
_refine_ls_goodness_of_fit_all 1.065
_refine_ls_goodness_of_fit_obs 1.134
_refine_ls_hydrogen_treatment 'H atoms riding (C-H 0.93\%A)'
_refine_ls_matrix_type full
_refine_ls_number_parameters 140
_refine_ls_number_reflns 1804
_refine_ls_number_restraints 0
_refine_ls_restrained_S_all 1.065
_refine_ls_restrained_S_obs 1.134
_refine_ls_R_factor_all 0.0681
_refine_ls_R_factor_obs 0.0487
_refine_ls_shift/esd_max 0.000
_refine_ls_shift/esd_mean 0.000
_refine_ls_structure_factor_coef Fsqd
_refine_ls_weighting_details 'w=1/[\s^2^(Fo^2^)+(0.0534P)^2^+0.2136P] where P=(Fo^2^+2Fc^2^)/3'
_refine_ls_weighting_scheme calc
_refine_ls_wR_factor_all 0.1157
_refine_ls_wR_factor_obs 0.1074
_reflns_number_observed 1399
_reflns_number_total 1804
_reflns_observed_criterion >2\s(I)
_cod_data_source_file cf1133.cif
_cod_data_source_block 9658
_cod_depositor_comments
;
 Marking atom 'Cg1' as a dummy atom.

 Antanas Vaitkus,
 2017-02-19

The following automatic conversions were performed:
'_symmetry_cell_setting' value 'Trigonal' changed to 'trigonal' according
to '/home/saulius/struct/CIF-dictionaries/cif_core.dic' dictionary named
'cif_core.dic' version 2.4.1 from 2010-06-29.

Automatic conversion script
Id: cif_fix_enum 1527 2010-12-29 10:47:43Z saulius 

The following automatic conversions were performed:

'_symmetry_cell_setting' value 'Trigonal' changed to 'trigonal'
according to /home/saulius/struct/CIF-dictionaries/cif_core.dic
dictionary named 'cif_core.dic' version 2.4.1 from 2010-06-29.

Automatic conversion script
Id: cif_fix_values 1715 2011-07-08 13:25:40Z adriana 

Fixed _atom_site_fract_y tag value for atom 'Fe1'. Value was changed from 'x' to 
_atom_site_fract_x tag value of the same atom. For changes the original article 
with doi 10.1107/S0108270196009699 was consulted.

2013-03-22,
Antanas Vaitkus

The following automatic conversions were performed:

'_exptl_crystal_density_meas' value 'not measured' was changed to '?'
- the value is perceived as not measured.

Automatic conversion script
Id: cif_fix_values 3008 2015-01-20 13:52:24Z robertas 

The following automatic conversions were performed:

'_refine_ls_weighting_scheme' value 'calc
w=1/[\s^2^(Fo^2^)+(0.0534P)^2^+0.2136P] where P=(Fo^2^+2Fc^2^)/3' was
changed to 'calc'. New tag '_refine_ls_weighting_details' was
created. The value of the new tag was set to
'w=1/[\s^2^(Fo^2^)+(0.0534P)^2^+0.2136P] where P=(Fo^2^+2Fc^2^)/3'.

Automatic conversion script
Id: cif_fix_values 3143 2015-03-26 13:38:13Z robertas 
;
_cod_database_code 2005488

loop_
_symmetry_equiv_pos_as_xyz
'x, y, z'
'-y, x-y, z+1/3'
'-x+y, -x, z+2/3'
'y, x, -z'
'-x, -x+y, -z+1/3'
'x-y, -y, -z+2/3'

loop_
_atom_site_aniso_label
_atom_site_aniso_U_11
_atom_site_aniso_U_22
_atom_site_aniso_U_33
_atom_site_aniso_U_12
_atom_site_aniso_U_13
_atom_site_aniso_U_23
Fe1 0.0438(8) 0.044 0.0392(4) 0.0133(5) 0.003 -0.003
O1 0.069(2) 0.049(2) 0.058(2) 0.018(2) -0.003(2) 0.003(2)
O2 0.059(2) 0.127(3) 0.047(2) 0.054(2) 0.002(2) -0.013(2)
C1 0.047(3) 0.057(3) 0.042(2) 0.031(3) 0.004(2) -0.005(2)
C2 0.045(3) 0.056(3) 0.035(2) 0.023(2) 0.001(2) -0.010(2)
C11 0.039(3) 0.056(3) 0.038(2) 0.026(2) -0.007(2) -0.011(2)
C12 0.045(3) 0.056(3) 0.046(2) 0.020(3) 0.010(2) -0.001(2)
C13 0.036(3) 0.082(4) 0.065(4) 0.016(3) 0.010(3) -0.007(3)
C14 0.044(3) 0.080(4) 0.065(3) 0.025(3) -0.001(3) -0.007(3)
C15 0.045(3) 0.056(3) 0.058(3) 0.026(3) -0.001(2) 0.001(2)
C21 0.041(3) 0.046(3) 0.048(3) 0.020(2) -0.002(2) -0.004(2)
C22 0.053(3) 0.079(4) 0.058(3) 0.035(3) -0.002(3) -0.009(3)
C23 0.061(4) 0.096(5) 0.077(4) 0.047(3) -0.014(3) 0.000(3)
C24 0.052(3) 0.087(5) 0.127(5) 0.045(4) 0.003(4) 0.025(4)
C25 0.061(3) 0.069(4) 0.106(4) 0.040(3) 0.030(3) 0.023(3)
C26 0.054(3) 0.055(3) 0.064(3) 0.030(3) 0.012(3) 0.002(2)

loop_
_atom_site_label
_atom_site_occupancy
_atom_site_fract_x
_atom_site_fract_y
_atom_site_fract_z
_atom_site_U_iso_or_equiv
_atom_site_thermal_displace_type
_atom_site_calc_flag
_atom_site_refinement_flags
_atom_site_type_symbol
Fe1 1 0.1088(2) 0.1088(2) 0 0.0460(3) Uani d S Fe
O1 1 -0.2034(5) -0.4071(5) -0.03856(12) 0.0636(10) Uani d . O
O2 1 -0.0323(5) -0.2219(6) -0.14854(11) 0.0741(12) Uani d . O
C1 1 -0.0983(7) -0.2630(7) -0.0617(2) 0.0457(11) Uani d . C
C2 1 -0.1470(6) -0.2427(7) -0.1170(2) 0.0461(12) Uani d . C
C11 1 0.0816(6) -0.1135(6) -0.0419(2) 0.0433(12) Uani d . C
C12 1 0.2150(7) 0.0618(6) -0.0647(2) 0.0513(12) Uani d . C
C13 1 0.3626(7) 0.1602(8) -0.0303(2) 0.067(2) Uani d . C
C14 1 0.3239(7) 0.0553(9) 0.0144(2) 0.0659(14) Uani d . C
C15 1 0.1505(7) -0.1174(7) 0.0081(2) 0.0523(13) Uani d . C
Cg1 . 0.2267(7) 0.0093(7) -0.0229(2) . . dum . .
C21 1 -0.3302(6) -0.2588(7) -0.1287(2) 0.0458(11) Uani d . C
C22 1 -0.3742(8) -0.2565(8) -0.1796(2) 0.062(2) Uani d . C
C23 1 -0.5391(8) -0.2625(8) -0.1928(2) 0.075(2) Uani d . C
C24 1 -0.6592(8) -0.2689(9) -0.1568(3) 0.084(2) Uani d . C
C25 1 -0.6181(7) -0.2717(8) -0.1057(2) 0.076(2) Uani d . C
C26 1 -0.4528(7) -0.2669(7) -0.0914(2) 0.0566(13) Uani d . C
H12 1 0.2053 0.1031 -0.0969 0.062 Uiso calc R H
H13 1 0.4696 0.2769 -0.0363 0.081 Uiso calc R H
H14 1 0.3988 0.0920 0.0434 0.079 Uiso calc R H
H15 1 0.0929 -0.2142 0.0318 0.063 Uiso calc R H
H22 1 -0.2915 -0.2509 -0.2047 0.075 Uiso calc R H
H23 1 -0.5684 -0.2622 -0.2269 0.090 Uiso calc R H
H24 1 -0.7701 -0.2714 -0.1662 0.101 Uiso calc R H
H25 1 -0.7018 -0.2768 -0.0810 0.091 Uiso calc R H
H26 1 -0.4247 -0.2692 -0.0573 0.068 Uiso calc R H

loop_
_atom_type_symbol
_atom_type_description
_atom_type_scat_dispersion_real
_atom_type_scat_dispersion_imag
_atom_type_scat_source
C C 0.0033 0.0016 'International Tables Vol C Tables 4.2.6.8 and 6.1.1.4'
H H 0.0000 0.0000 'International Tables Vol C Tables 4.2.6.8 and 6.1.1.4'
Fe Fe 0.3463 0.8444 'International Tables Vol C Tables 4.2.6.8 and 6.1.1.4'
O O 0.0106 0.0060 'International Tables Vol C Tables 4.2.6.8 and 6.1.1.4'

loop_
_geom_angle_atom_site_label_1
_geom_angle_atom_site_label_2
_geom_angle_atom_site_label_3
_geom_angle_site_symmetry_3
_geom_angle
_geom_angle_publ_flag
Cg1 Fe1 Cg1 4 174.8(2) y
O1 C1 C2 . 118.7(4) y
O1 C1 C11 . 124.0(4) y
C2 C1 C11 . 117.0(4) y
O2 C2 C1 . 116.4(4) y
O2 C2 C21 . 123.9(4) y
C1 C2 C21 . 119.7(4) y
C1 C11 C12 . 129.3(4) ?
C1 C11 C15 . 123.4(4) ?
C12 C11 C15 . 107.3(4) ?
C11 C12 C13 . 108.1(4) ?
C12 C13 C14 . 109.2(5) ?
C13 C14 C15 . 108.5(5) ?
C11 C15 C14 . 107.0(5) ?
C2 C21 C22 . 117.4(4) ?
C2 C21 C26 . 122.6(4) ?
C22 C21 C26 . 120.0(5) ?
C21 C22 C23 . 120.1(5) ?
C22 C23 C24 . 120.5(5) ?
C23 C24 C25 . 120.3(5) ?
C24 C25 C26 . 120.2(5) ?
C21 C26 C25 . 118.9(5) ?

loop_
_geom_bond_atom_site_label_1
_geom_bond_atom_site_label_2
_geom_bond_site_symmetry_2
_geom_bond_distance
_geom_bond_publ_flag
Fe1 Cg1 . 1.655(4) y
Fe1 C11 4 2.040(4) ?
Fe1 C11 . 2.040(4) ?
Fe1 C12 4 2.036(4) ?
Fe1 C12 . 2.036(4) ?
Fe1 C13 4 2.062(5) ?
Fe1 C13 . 2.062(5) ?
Fe1 C14 4 2.049(6) ?
Fe1 C14 . 2.049(6) ?
Fe1 C15 4 2.052(5) ?
Fe1 C15 . 2.052(5) ?
O1 C1 . 1.218(5) y
O2 C2 . 1.200(5) y
C1 C2 . 1.542(6) y
C1 C11 . 1.460(6) y
C2 C21 . 1.470(6) y
C11 C12 . 1.430(6) ?
C11 C15 . 1.438(6) ?
C12 C13 . 1.398(7) ?
C13 C14 . 1.397(7) ?
C14 C15 . 1.425(6) ?
C21 C22 . 1.391(6) ?
C21 C26 . 1.380(6) ?
C22 C23 . 1.369(7) ?
C23 C24 . 1.347(7) ?
C24 C25 . 1.391(8) ?
C25 C26 . 1.384(7) ?

loop_
_geom_torsion_atom_site_label_1
_geom_torsion_atom_site_label_2
_geom_torsion_atom_site_label_3
_geom_torsion_atom_site_label_4
_geom_torsion_site_symmetry_3
_geom_torsion_site_symmetry_4
_geom_torsion
_geom_torsion_publ_flag
O1 C1 C2 O2 . . -120.0(5) y
C11 C1 C2 O2 . . 54.7(6) y
O1 C1 C2 C21 . . 57.0(6) y
C11 C1 C2 C21 . . -128.3(5) ?
O1 C1 C11 C12 . . -179.0(4) y
C2 C1 C11 C12 . . 6.6(7) ?
O1 C1 C11 C15 . . -2.5(7) y
C2 C1 C11 C15 . . -176.9(4) ?
C15 C11 C12 C13 . . 1.1(5) ?
C1 C11 C12 C13 . . 178.1(5) ?
C11 C12 C13 C14 . . -1.9(6) ?
C12 C13 C14 C15 . . 1.9(7) ?
C13 C14 C15 C11 . . -1.2(6) ?
C12 C11 C15 C14 . . 0.0(5) ?
C1 C11 C15 C14 . . -177.2(4) ?
O2 C2 C21 C26 . . -174.5(5) y
C1 C2 C21 C26 . . 8.8(8) ?
O2 C2 C21 C22 . . 2.4(8) y
C1 C2 C21 C22 . . -174.3(4) ?
C26 C21 C22 C23 . . -0.1(8) ?
C2 C21 C22 C23 . . -177.1(5) ?
C21 C22 C23 C24 . . 0.6(9) ?
C22 C23 C24 C25 . . -0.8(10) ?
C23 C24 C25 C26 . . 0.4(9) ?
C22 C21 C26 C25 . . -0.3(7) ?
C2 C21 C26 C25 . . 176.5(5) ?
C24 C25 C26 C21 . . 0.2(8) ?
C11 Cg1 Cg1 C15 4 4 -21.5 ?
C12 Cg1 Cg1 C14 4 4 -21.3 ?
C13 Cg1 Cg1 C13 4 4 -21.3 ?
C14 Cg1 Cg1 C12 4 4 -21.3 ?
C15 Cg1 Cg1 C11 4 4 -21.5 ?
